data_4063942
loop_
_publ_author_name
'Minegishi, Shinya'
'Komatsu, Koichi'
'Kitagawa, Toshikazu'

_publ_section_title
;
 Cyclobutadieneiron Tricarbonyl Annelated with Homoadamantene Frameworks
;
_journal_issue 5
_journal_name_full Organometallics
_journal_page_first 1002
_journal_paper_doi 10.1021/om101054d
_journal_volume 30
_journal_year 2011
_chemical_formula_moiety 'C24 H28 Fe N O3, F6 Sb'
_chemical_formula_sum 'C24 H28 F6 Fe N O3 Sb'
_chemical_formula_weight 670.07
_chemical_name_systematic
; 
 ? 
;
_space_group_IT_number 14
_symmetry_cell_setting monoclinic
_symmetry_Int_Tables_number 14
_symmetry_space_group_name_Hall '-P 2yn'
_symmetry_space_group_name_H-M 'P 1 21/n 1'
_atom_sites_solution_hydrogens geom
_atom_sites_solution_primary direct
_atom_sites_solution_secondary difmap
_audit_creation_method SHELXL-97
_cell_angle_alpha 90.00
_cell_angle_beta 90.221(2)
_cell_angle_gamma 90.00
_cell_formula_units_Z 4
_cell_length_a 13.2556(17)
_cell_length_b 11.7040(16)
_cell_length_c 15.561(2)
_cell_measurement_temperature 100(2)
_cell_volume 2414.2(5)
_computing_cell_refinement 'Bruker SMART'
_computing_data_collection 'Bruker SMART'
_computing_data_reduction 'Bruker SHELXTL'
_computing_molecular_graphics 'Bruker SHELXTL'
_computing_publication_material 'Bruker SHELXTL'
_computing_structure_refinement 'SHELXL-97 (Sheldrick, 1997)'
_computing_structure_solution 'SHELXS-97 (Sheldrick, 1990)'
_diffrn_ambient_temperature 100(2)
_diffrn_measured_fraction_theta_full 0.999
_diffrn_measured_fraction_theta_max 0.999
_diffrn_measurement_device_type 'CCD area detector'
_diffrn_measurement_method 'phi and omega scans'
_diffrn_radiation_monochromator graphite
_diffrn_radiation_source 'fine-focus sealed tube'
_diffrn_radiation_type MoK\a
_diffrn_radiation_wavelength 0.71073
_diffrn_reflns_av_R_equivalents 0.0443
_diffrn_reflns_av_sigmaI/netI 0.0479
_diffrn_reflns_limit_h_max 15
_diffrn_reflns_limit_h_min -15
_diffrn_reflns_limit_k_max 13
_diffrn_reflns_limit_k_min -11
_diffrn_reflns_limit_l_max 15
_diffrn_reflns_limit_l_min -18
_diffrn_reflns_number 12121
_diffrn_reflns_theta_full 25.00
_diffrn_reflns_theta_max 25.00
_diffrn_reflns_theta_min 2.01
_exptl_absorpt_coefficient_mu 1.794
_exptl_absorpt_correction_T_max 0.9650
_exptl_absorpt_correction_T_min 0.8410
_exptl_absorpt_correction_type empirical
_exptl_crystal_colour orange
_exptl_crystal_density_diffrn 1.844
_exptl_crystal_density_method 'not measured'
_exptl_crystal_description prism
_exptl_crystal_F_000 1336
_exptl_crystal_size_max 0.10
_exptl_crystal_size_mid 0.10
_exptl_crystal_size_min 0.02
_refine_diff_density_max 0.835
_refine_diff_density_min -0.665
_refine_diff_density_rms 0.095
_refine_ls_extinction_method none
_refine_ls_goodness_of_fit_ref 1.004
_refine_ls_hydrogen_treatment constr
_refine_ls_matrix_type full
_refine_ls_number_parameters 325
_refine_ls_number_reflns 4236
_refine_ls_number_restraints 0
_refine_ls_restrained_S_all 1.004
_refine_ls_R_factor_all 0.0404
_refine_ls_R_factor_gt 0.0279
_refine_ls_shift/su_max 0.002
_refine_ls_shift/su_mean 0.000
_refine_ls_structure_factor_coef Fsqd
_refine_ls_weighting_details 'calc w=1/[\s^2^(Fo^2^)+(0.0200P)^2^+0.0000P] where P=(Fo^2^+2Fc^2^)/3'
_refine_ls_weighting_scheme calc
_refine_ls_wR_factor_gt 0.0547
_refine_ls_wR_factor_ref 0.0567
_reflns_number_gt 3317
_reflns_number_total 4236
_reflns_threshold_expression >2sigma(I)
_cod_data_source_file om101054d_si_002.cif
_cod_data_source_block 3+SbF6-
_cod_depositor_comments
;
The following automatic conversions were performed:

'_symmetry_cell_setting' value 'Monoclinic' changed to 'monoclinic'
according to /home/saulius/struct/CIF-dictionaries/cif_core.dic
dictionary named 'cif_core.dic' version 2.4.1 from 2010-06-29.

Automatic conversion script
Id: cif_fix_values 1715 2011-07-08 13:25:40Z adriana 
;
_cod_original_cell_volume 2414.1(5)
_cod_original_sg_symbol_H-M P2(1)/n
_cod_database_code 4063942

loop_
_symmetry_equiv_pos_as_xyz
'x, y, z'
'-x+1/2, y+1/2, -z+1/2'
'-x, -y, -z'
'x-1/2, -y-1/2, z-1/2'

loop_
_atom_site_label
_atom_site_type_symbol
_atom_site_fract_x
_atom_site_fract_y
_atom_site_fract_z
_atom_site_U_iso_or_equiv
_atom_site_adp_type
_atom_site_occupancy
_atom_site_symmetry_multiplicity
_atom_site_calc_flag
_atom_site_refinement_flags
C1 C 0.7261(2) 0.3202(3) 0.48478(19) 0.0138(7) Uani 1 1 d .
C2 C 0.7006(2) 0.2146(3) 0.5249(2) 0.0137(7) Uani 1 1 d .
C3 C 0.6849(2) 0.1615(3) 0.4412(2) 0.0143(7) Uani 1 1 d .
C4 C 0.7082(2) 0.2686(3) 0.3998(2) 0.0142(7) Uani 1 1 d .
C5 C 0.9173(2) 0.3288(3) 0.4333(2) 0.0205(8) Uani 1 1 d .
C6 C 0.8858(2) 0.1187(3) 0.3630(2) 0.0168(7) Uani 1 1 d .
C7 C 0.6221(2) 0.0677(3) 0.4040(2) 0.0159(7) Uani 1 1 d .
H8 H 0.6195 0.0025 0.4455 0.019 Uiso 1 1 calc R
C8 C 0.6621(2) 0.0243(3) 0.31669(19) 0.0175(7) Uani 1 1 d .
H9A H 0.7351 0.0084 0.3227 0.021 Uiso 1 1 calc R
H9B H 0.6282 -0.0488 0.3029 0.021 Uiso 1 1 calc R
C9 C 0.6467(2) 0.1069(3) 0.2405(2) 0.0200(8) Uani 1 1 d .
H10 H 0.6670 0.0654 0.1871 0.024 Uiso 1 1 calc R
C10 C 0.5345(2) 0.1333(3) 0.2327(2) 0.0214(8) Uani 1 1 d .
H11A H 0.4957 0.0614 0.2267 0.026 Uiso 1 1 calc R
H11B H 0.5217 0.1809 0.1812 0.026 Uiso 1 1 calc R
C11 C 0.5016(2) 0.1968(3) 0.3132(2) 0.0204(7) Uani 1 1 d .
H12 H 0.4279 0.2129 0.3069 0.024 Uiso 1 1 calc R
C12 C 0.5559(2) 0.3127(3) 0.3169(2) 0.0198(8) Uani 1 1 d .
H13A H 0.5369 0.3517 0.3709 0.024 Uiso 1 1 calc R
H13B H 0.5316 0.3605 0.2686 0.024 Uiso 1 1 calc R
C13 C 0.6730(2) 0.3052(3) 0.31252(19) 0.0167(7) Uani 1 1 d .
H14 H 0.7011 0.3826 0.2994 0.020 Uiso 1 1 calc R
C14 C 0.7045(2) 0.2214(3) 0.2419(2) 0.0201(8) Uani 1 1 d .
H15A H 0.7774 0.2049 0.2487 0.024 Uiso 1 1 calc R
H15B H 0.6953 0.2593 0.1855 0.024 Uiso 1 1 calc R
C15 C 0.5143(2) 0.1171(3) 0.3916(2) 0.0193(8) Uani 1 1 d .
H16A H 0.4663 0.0528 0.3858 0.023 Uiso 1 1 calc R
H16B H 0.4958 0.1601 0.4441 0.023 Uiso 1 1 calc R
C16 C 0.6705(2) 0.1996(3) 0.61620(19) 0.0174(7) Uani 1 1 d .
H17 H 0.6596 0.1166 0.6281 0.021 Uiso 1 1 calc R
C17 C 0.7470(3) 0.2479(3) 0.6813(2) 0.0192(8) Uani 1 1 d .
H18A H 0.7295 0.2186 0.7390 0.023 Uiso 1 1 calc R
H18B H 0.8146 0.2178 0.6668 0.023 Uiso 1 1 calc R
C18 C 0.7537(2) 0.3778(3) 0.6862(2) 0.0182(8) Uani 1 1 d .
H19 H 0.7988 0.3972 0.7358 0.022 Uiso 1 1 calc R
C19 C 0.7963(2) 0.4377(3) 0.6066(2) 0.0185(8) Uani 1 1 d .
H20A H 0.8616 0.4017 0.5920 0.022 Uiso 1 1 calc R
H20B H 0.8099 0.5185 0.6214 0.022 Uiso 1 1 calc R
C20 C 0.7279(2) 0.4348(3) 0.5263(2) 0.0155(7) Uani 1 1 d .
H21 H 0.7515 0.4931 0.4840 0.019 Uiso 1 1 calc R
C21 C 0.6162(2) 0.4596(3) 0.55090(19) 0.0165(7) Uani 1 1 d .
H22A H 0.6084 0.5429 0.5599 0.020 Uiso 1 1 calc R
H22B H 0.5723 0.4378 0.5019 0.020 Uiso 1 1 calc R
C22 C 0.5793(2) 0.3973(3) 0.6315(2) 0.0190(8) Uani 1 1 d .
H23 H 0.5112 0.4287 0.6457 0.023 Uiso 1 1 calc R
C23 C 0.6494(2) 0.4266(3) 0.7058(2) 0.0210(8) Uani 1 1 d .
H24A H 0.6232 0.3934 0.7598 0.025 Uiso 1 1 calc R
H24B H 0.6536 0.5106 0.7129 0.025 Uiso 1 1 calc R
C24 C 0.5688(2) 0.2644(3) 0.6255(2) 0.0199(8) Uani 1 1 d .
H25A H 0.5342 0.2366 0.6778 0.024 Uiso 1 1 calc R
H25B H 0.5254 0.2456 0.5755 0.024 Uiso 1 1 calc R
F1 F 0.72505(14) 0.70974(16) 0.60598(11) 0.0260(5) Uani 1 1 d .
F2 F 0.73540(14) 0.93227(15) 0.57719(12) 0.0237(5) Uani 1 1 d .
F3 F 0.67412(14) 0.79042(17) 0.45333(12) 0.0258(5) Uani 1 1 d .
F4 F 0.90362(14) 0.81084(17) 0.59392(12) 0.0284(5) Uani 1 1 d .
F5 F 0.84445(14) 0.67232(15) 0.47082(12) 0.0228(5) Uani 1 1 d .
F6 F 0.85123(14) 0.89512(16) 0.44180(12) 0.0277(5) Uani 1 1 d .
Fe1 Fe 0.83837(3) 0.20172(4) 0.45477(3) 0.01546(11) Uani 1 1 d .
N1 N 0.8963(2) 0.1294(2) 0.53502(18) 0.0205(7) Uani 1 1 d .
O1 O 0.96394(17) 0.4074(2) 0.41909(16) 0.0299(6) Uani 1 1 d .
O2 O 0.93561(18) 0.0757(2) 0.58806(15) 0.0274(6) Uani 1 1 d .
O3 O 0.92236(17) 0.0691(2) 0.30900(15) 0.0241(6) Uani 1 1 d .
Sb1 Sb 0.788624(16) 0.801537(19) 0.523803(13) 0.01510(7) Uani 1 1 d .

loop_
_atom_site_aniso_label
_atom_site_aniso_U_11
_atom_site_aniso_U_22
_atom_site_aniso_U_33
_atom_site_aniso_U_23
_atom_site_aniso_U_13
_atom_site_aniso_U_12
C1 0.0073(15) 0.0155(18) 0.0186(17) 0.0004(14) 0.0009(13) 0.0013(14)
C2 0.0068(15) 0.0168(18) 0.0175(17) -0.0005(14) -0.0005(13) 0.0027(14)
C3 0.0076(15) 0.0201(18) 0.0152(17) -0.0006(14) 0.0017(13) 0.0034(14)
C4 0.0092(16) 0.0188(19) 0.0147(17) 0.0003(13) 0.0003(13) 0.0009(14)
C5 0.0140(17) 0.026(2) 0.0221(19) 0.0015(15) 0.0018(15) 0.0073(16)
C6 0.0125(17) 0.0181(19) 0.0197(19) 0.0037(15) -0.0020(15) -0.0028(15)
C7 0.0152(17) 0.0161(18) 0.0162(18) -0.0009(14) -0.0003(14) 0.0004(14)
C8 0.0142(17) 0.0185(19) 0.0197(18) -0.0038(15) -0.0012(14) 0.0004(15)
C9 0.0209(18) 0.024(2) 0.0152(18) -0.0058(15) -0.0011(14) 0.0007(16)
C10 0.0198(18) 0.024(2) 0.0199(19) -0.0027(15) -0.0057(15) 0.0010(16)
C11 0.0122(16) 0.0260(19) 0.0230(18) -0.0041(17) -0.0056(14) 0.0046(16)
C12 0.0173(17) 0.027(2) 0.0153(17) 0.0020(15) -0.0002(14) 0.0065(16)
C13 0.0183(17) 0.0165(17) 0.0155(17) 0.0028(15) 0.0002(13) -0.0034(16)
C14 0.0212(18) 0.029(2) 0.0103(17) 0.0028(14) -0.0007(14) 0.0048(16)
C15 0.0141(17) 0.025(2) 0.0190(18) -0.0075(15) 0.0037(14) -0.0032(15)
C16 0.0213(17) 0.0162(17) 0.0146(16) 0.0007(15) 0.0035(14) -0.0001(16)
C17 0.0230(19) 0.0225(18) 0.0122(18) -0.0004(14) 0.0033(15) 0.0054(16)
C18 0.0176(17) 0.0214(19) 0.0155(18) -0.0027(15) -0.0029(14) 0.0029(16)
C19 0.0154(18) 0.0171(18) 0.0231(19) -0.0037(15) -0.0037(15) 0.0029(15)
C20 0.0159(17) 0.0129(18) 0.0177(18) 0.0002(14) -0.0014(14) 0.0008(14)
C21 0.0138(17) 0.0172(18) 0.0184(18) -0.0027(14) -0.0041(14) 0.0063(14)
C22 0.0137(17) 0.0215(19) 0.0219(19) -0.0064(15) 0.0016(14) 0.0065(15)
C23 0.0221(19) 0.024(2) 0.0174(18) -0.0047(15) 0.0001(15) 0.0017(16)
C24 0.0165(17) 0.026(2) 0.0167(18) -0.0031(15) 0.0051(14) -0.0031(15)
F1 0.0332(12) 0.0241(11) 0.0209(11) 0.0024(9) 0.0104(9) -0.0016(10)
F2 0.0230(11) 0.0196(11) 0.0285(11) -0.0081(9) 0.0026(9) 0.0058(9)
F3 0.0229(10) 0.0315(12) 0.0229(11) -0.0044(9) -0.0063(8) -0.0008(10)
F4 0.0206(10) 0.0362(13) 0.0283(11) -0.0129(10) -0.0069(9) 0.0065(10)
F5 0.0276(11) 0.0181(11) 0.0228(10) -0.0042(8) 0.0034(9) 0.0027(9)
F6 0.0339(12) 0.0218(11) 0.0274(12) 0.0027(9) 0.0117(9) -0.0045(10)
Fe1 0.0113(2) 0.0172(3) 0.0178(3) -0.0002(2) 0.00148(19) 0.0010(2)
N1 0.0128(15) 0.0241(17) 0.0246(17) -0.0013(13) 0.0012(13) -0.0004(13)
O1 0.0196(13) 0.0229(15) 0.0472(17) 0.0090(12) 0.0050(12) -0.0044(12)
O2 0.0223(14) 0.0322(15) 0.0276(15) 0.0073(12) -0.0032(11) 0.0072(12)
O3 0.0201(13) 0.0279(15) 0.0243(14) -0.0050(11) 0.0027(11) 0.0043(11)
Sb1 0.01402(11) 0.01601(12) 0.01528(12) -0.00067(10) 0.00113(8) 0.00024(11)

loop_
_atom_type_symbol
_atom_type_description
_atom_type_scat_dispersion_real
_atom_type_scat_dispersion_imag
_atom_type_scat_source
C C 0.0033 0.0016 'International Tables Vol C Tables 4.2.6.8 and 6.1.1.4'
N N 0.0061 0.0033 'International Tables Vol C Tables 4.2.6.8 and 6.1.1.4'
H H 0.0000 0.0000 'International Tables Vol C Tables 4.2.6.8 and 6.1.1.4'
O O 0.0106 0.0060 'International Tables Vol C Tables 4.2.6.8 and 6.1.1.4'
F F 0.0171 0.0103 'International Tables Vol C Tables 4.2.6.8 and 6.1.1.4'
Fe Fe 0.3463 0.8444 'International Tables Vol C Tables 4.2.6.8 and 6.1.1.4'
Sb Sb -0.5866 1.5461 'International Tables Vol C Tables 4.2.6.8 and 6.1.1.4'

loop_
_geom_angle_atom_site_label_1
_geom_angle_atom_site_label_2
_geom_angle_atom_site_label_3
_geom_angle
C2 C1 C4 90.0(2)
C2 C1 C20 126.4(3)
C4 C1 C20 139.6(3)
C2 C1 Fe1 72.15(17)
C4 C1 Fe1 68.89(17)
C20 C1 Fe1 133.3(2)
C1 C2 C3 90.7(2)
C1 C2 C16 125.8(3)
C3 C2 C16 139.9(3)
C1 C2 Fe1 68.43(17)
C3 C2 Fe1 68.45(17)
C16 C2 Fe1 135.4(2)
C4 C3 C2 89.9(2)
C4 C3 C7 125.8(3)
C2 C3 C7 137.6(3)
C4 C3 Fe1 68.95(17)
C2 C3 Fe1 71.30(17)
C7 C3 Fe1 138.0(2)
C3 C4 C1 89.4(2)
C3 C4 C13 126.0(3)
C1 C4 C13 138.3(3)
C3 C4 Fe1 70.58(17)
C1 C4 Fe1 69.72(17)
C13 C4 Fe1 137.5(2)
O1 C5 Fe1 178.5(3)
O3 C6 Fe1 174.6(3)
C3 C7 C8 113.0(3)
C3 C7 C15 106.6(3)
C8 C7 C15 109.4(2)
C3 C7 H8 109.3
C8 C7 H8 109.3
C15 C7 H8 109.3
C9 C8 C7 115.2(3)
C9 C8 H9A 108.5
C7 C8 H9A 108.5
C9 C8 H9B 108.5
C7 C8 H9B 108.5
H9A C8 H9B 107.5
C10 C9 C8 108.3(3)
C10 C9 C14 108.1(3)
C8 C9 C14 118.0(3)
C10 C9 H10 107.3
C8 C9 H10 107.3
C14 C9 H10 107.3
C9 C10 C11 108.4(3)
C9 C10 H11A 110.0
C11 C10 H11A 110.0
C9 C10 H11B 110.0
C11 C10 H11B 110.0
H11A C10 H11B 108.4
C10 C11 C12 109.1(3)
C10 C11 C15 109.0(3)
C12 C11 C15 117.0(3)
C10 C11 H12 107.1
C12 C11 H12 107.1
C15 C11 H12 107.1
C11 C12 C13 114.6(3)
C11 C12 H13A 108.6
C13 C12 H13A 108.6
C11 C12 H13B 108.6
C13 C12 H13B 108.6
H13A C12 H13B 107.6
C4 C13 C14 112.5(3)
C4 C13 C12 106.5(2)
C14 C13 C12 110.0(3)
C4 C13 H14 109.3
C14 C13 H14 109.3
C12 C13 H14 109.3
C13 C14 C9 115.4(3)
C13 C14 H15A 108.4
C9 C14 H15A 108.4
C13 C14 H15B 108.4
C9 C14 H15B 108.4
H15A C14 H15B 107.5
C11 C15 C7 114.8(3)
C11 C15 H16A 108.6
C7 C15 H16A 108.6
C11 C15 H16B 108.6
C7 C15 H16B 108.6
H16A C15 H16B 107.5
C2 C16 C17 114.0(3)
C2 C16 C24 105.5(3)
C17 C16 C24 109.3(3)
C2 C16 H17 109.3
C17 C16 H17 109.3
C24 C16 H17 109.3
C18 C17 C16 115.9(3)
C18 C17 H18A 108.3
C16 C17 H18A 108.3
C18 C17 H18B 108.3
C16 C17 H18B 108.3
H18A C17 H18B 107.4
C17 C18 C23 109.3(3)
C17 C18 C19 115.9(3)
C23 C18 C19 109.1(3)
C17 C18 H19 107.4
C23 C18 H19 107.4
C19 C18 H19 107.4
C18 C19 C20 115.3(3)
C18 C19 H20A 108.4
C20 C19 H20A 108.4
C18 C19 H20B 108.4
C20 C19 H20B 108.4
H20A C19 H20B 107.5
C1 C20 C19 112.3(3)
C1 C20 C21 105.2(3)
C19 C20 C21 110.7(3)
C1 C20 H21 109.5
C19 C20 H21 109.5
C21 C20 H21 109.5
C22 C21 C20 114.7(3)
C22 C21 H22A 108.6
C20 C21 H22A 108.6
C22 C21 H22B 108.6
C20 C21 H22B 108.6
H22A C21 H22B 107.6
C23 C22 C21 108.6(3)
C23 C22 C24 108.9(3)
C21 C22 C24 117.0(3)
C23 C22 H23 107.3
C21 C22 H23 107.3
C24 C22 H23 107.3
C22 C23 C18 108.3(3)
C22 C23 H24A 110.0
C18 C23 H24A 110.0
C22 C23 H24B 110.0
C18 C23 H24B 110.0
H24A C23 H24B 108.4
C16 C24 C22 114.4(3)
C16 C24 H25A 108.7
C22 C24 H25A 108.7
C16 C24 H25B 108.7
C22 C24 H25B 108.7
H25A C24 H25B 107.6
N1 Fe1 C6 98.79(14)
N1 Fe1 C5 106.30(14)
C6 Fe1 C5 95.14(14)
N1 Fe1 C4 150.17(13)
C6 Fe1 C4 99.54(13)
C5 Fe1 C4 95.28(13)
N1 Fe1 C1 119.30(12)
C6 Fe1 C1 140.38(13)
C5 Fe1 C1 84.85(13)
C4 Fe1 C1 41.40(12)
N1 Fe1 C3 113.53(13)
C6 Fe1 C3 97.91(13)
C5 Fe1 C3 135.33(13)
C4 Fe1 C3 40.47(12)
C1 Fe1 C3 58.67(12)
N1 Fe1 C2 92.56(12)
C6 Fe1 C2 136.81(13)
C5 Fe1 C2 121.36(13)
C4 Fe1 C2 58.20(12)
C1 Fe1 C2 39.43(11)
C3 Fe1 C2 40.25(11)
O2 N1 Fe1 177.2(3)
F1 Sb1 F3 89.66(8)
F1 Sb1 F4 90.17(9)
F3 Sb1 F4 179.30(9)
F1 Sb1 F5 90.97(8)
F3 Sb1 F5 90.39(8)
F4 Sb1 F5 88.93(8)
F1 Sb1 F6 179.26(8)
F3 Sb1 F6 90.11(8)
F4 Sb1 F6 90.06(9)
F5 Sb1 F6 89.74(8)
F1 Sb1 F2 89.69(8)
F3 Sb1 F2 90.61(8)
F4 Sb1 F2 90.07(8)
F5 Sb1 F2 178.81(8)
F6 Sb1 F2 89.61(8)

loop_
_geom_bond_atom_site_label_1
_geom_bond_atom_site_label_2
_geom_bond_distance
C1 C2 1.426(4)
C1 C4 1.472(4)
C1 C20 1.489(4)
C1 Fe1 2.088(3)
C2 C3 1.458(4)
C2 C16 1.487(4)
C2 Fe1 2.137(3)
C3 C4 1.444(4)
C3 C7 1.493(4)
C3 Fe1 2.098(3)
C4 C13 1.497(4)
C4 Fe1 2.076(3)
C5 O1 1.131(4)
C5 Fe1 1.850(4)
C6 O3 1.132(4)
C6 Fe1 1.840(4)
C7 C8 1.545(4)
C7 C15 1.553(4)
C7 H8 1.0000
C8 C9 1.543(4)
C8 H9A 0.9900
C8 H9B 0.9900
C9 C10 1.524(4)
C9 C14 1.544(4)
C9 H10 1.0000
C10 C11 1.522(4)
C10 H11A 0.9900
C10 H11B 0.9900
C11 C12 1.536(5)
C11 C15 1.545(5)
C11 H12 1.0000
C12 C13 1.557(4)
C12 H13A 0.9900
C12 H13B 0.9900
C13 C14 1.533(4)
C13 H14 1.0000
C14 H15A 0.9900
C14 H15B 0.9900
C15 H16A 0.9900
C15 H16B 0.9900
C16 C17 1.538(4)
C16 C24 1.554(4)
C16 H17 1.0000
C17 C18 1.525(5)
C17 H18A 0.9900
C17 H18B 0.9900
C18 C23 1.528(4)
C18 C19 1.533(4)
C18 H19 1.0000
C19 C20 1.541(4)
C19 H20A 0.9900
C19 H20B 0.9900
C20 C21 1.557(4)
C20 H21 1.0000
C21 C22 1.532(4)
C21 H22A 0.9900
C21 H22B 0.9900
C22 C23 1.520(4)
C22 C24 1.564(5)
C22 H23 1.0000
C23 H24A 0.9900
C23 H24B 0.9900
C24 H25A 0.9900
C24 H25B 0.9900
F1 Sb1 1.8729(18)
F2 Sb1 1.8798(18)
F3 Sb1 1.8736(18)
F4 Sb1 1.8743(18)
F5 Sb1 1.8759(18)
F6 Sb1 1.8774(18)
Fe1 N1 1.691(3)
N1 O2 1.159(3)
